data_7022454
loop_
_publ_author_name
'Yu, Wan-Rong'
'Lee, Gene-Hsian'
'Yang, En-Che'

_publ_section_title
;
 Systematic studies of the structures and magnetic properties for a family
 of cubane complexes with the formula: [M2Ln2] (Ln = Dy, Gd; M = Ni, Zn)
 and [Ni2Y2].
;
_journal_issue 11
_journal_name_full 'Dalton transactions (Cambridge, England : 2003)'
_journal_page_first 3941
_journal_page_last 3949
_journal_paper_doi 10.1039/c2dt32688d
_journal_volume 42
_journal_year 2013
_chemical_formula_sum 'C63 H65 Cl N4 Ni2 O22 Y2'
_chemical_formula_weight 1560.88
_chemical_name_systematic
;
?
;
_space_group_IT_number 14
_symmetry_cell_setting monoclinic
_symmetry_space_group_name_Hall '-P 2ybc'
_symmetry_space_group_name_H-M 'P 1 21/c 1'
_atom_sites_solution_hydrogens geom
_atom_sites_solution_primary direct
_atom_sites_solution_secondary difmap
_audit_creation_method SHELXL-97
_cell_angle_alpha 90.00
_cell_angle_beta 99.939(3)
_cell_angle_gamma 90.00
_cell_formula_units_Z 4
_cell_length_a 19.127(2)
_cell_length_b 14.7562(18)
_cell_length_c 23.539(3)
_cell_measurement_reflns_used 3917
_cell_measurement_temperature 150(2)
_cell_measurement_theta_max 22.75
_cell_measurement_theta_min 2.16
_cell_volume 6544.0(13)
_computing_cell_refinement 'Bruker SAINT'
_computing_data_collection 'Bruker SMART'
_computing_data_reduction 'Bruker SAINT'
_computing_molecular_graphics 'Bruker SHELXTL'
_computing_publication_material 'Bruker SHELXTL'
_computing_structure_refinement 'SHELXL-97 (Sheldrick, 1997)'
_computing_structure_solution 'SHELXS-97 (Sheldrick, 1990)'
_diffrn_ambient_temperature 150(2)
_diffrn_measured_fraction_theta_full 0.999
_diffrn_measured_fraction_theta_max 0.999
_diffrn_measurement_device_type 'BRUKER SMART APEXCCD area detector'
_diffrn_measurement_method 'omega scans'
_diffrn_radiation_monochromator graphite
_diffrn_radiation_source 'fine-focus sealed tube'
_diffrn_radiation_type MoK\a
_diffrn_radiation_wavelength 0.71073
_diffrn_reflns_av_R_equivalents 0.0888
_diffrn_reflns_av_sigmaI/netI 0.0949
_diffrn_reflns_limit_h_max 24
_diffrn_reflns_limit_h_min -24
_diffrn_reflns_limit_k_max 19
_diffrn_reflns_limit_k_min -17
_diffrn_reflns_limit_l_max 30
_diffrn_reflns_limit_l_min -30
_diffrn_reflns_number 44498
_diffrn_reflns_theta_full 27.50
_diffrn_reflns_theta_max 27.50
_diffrn_reflns_theta_min 1.08
_exptl_absorpt_coefficient_mu 2.444
_exptl_absorpt_correction_T_max 0.6034
_exptl_absorpt_correction_T_min 0.5276
_exptl_absorpt_correction_type multi-scan
_exptl_crystal_colour blue
_exptl_crystal_density_diffrn 1.584
_exptl_crystal_density_meas ?
_exptl_crystal_density_method 'not measured'
_exptl_crystal_description block
_exptl_crystal_F_000 3192
_exptl_crystal_size_max 0.30
_exptl_crystal_size_mid 0.25
_exptl_crystal_size_min 0.23
_refine_diff_density_max 1.202
_refine_diff_density_min -0.465
_refine_diff_density_rms 0.104
_refine_ls_extinction_method none
_refine_ls_goodness_of_fit_ref 1.016
_refine_ls_hydrogen_treatment constr
_refine_ls_matrix_type full
_refine_ls_number_parameters 853
_refine_ls_number_reflns 15013
_refine_ls_number_restraints 0
_refine_ls_restrained_S_all 1.016
_refine_ls_R_factor_all 0.0947
_refine_ls_R_factor_gt 0.0518
_refine_ls_shift/su_max 0.003
_refine_ls_shift/su_mean 0.000
_refine_ls_structure_factor_coef Fsqd
_refine_ls_weighting_details 'calc w=1/[\s^2^(Fo^2^)+(0.0530P)^2^+0.7866P] where P=(Fo^2^+2Fc^2^)/3'
_refine_ls_weighting_scheme calc
_refine_ls_wR_factor_gt 0.1089
_refine_ls_wR_factor_ref 0.1307
_reflns_number_gt 9925
_reflns_number_total 15013
_reflns_threshold_expression >2sigma(I)
_cod_data_source_file c2dt32688d.txt
_cod_data_source_block ic15776
_cod_depositor_comments
;
The following automatic conversions were performed:

'_symmetry_cell_setting' value 'Monoclinic' changed to 'monoclinic'
according to /home/saulius/struct/CIF-dictionaries/cif_core.dic
dictionary named 'cif_core.dic' version 2.4.2 from 2011-04-26.

Automatic conversion script
Id: cif_fix_values 1891 2012-01-12 08:04:46Z andrius 

The following automatic conversions were performed:

'_exptl_crystal_density_meas' value 'not_measured' was changed to '?'
- the value is perceived as not measured.

Automatic conversion script
Id: cif_fix_values 3008 2015-01-20 13:52:24Z robertas 
;
_cod_original_cell_volume 6544.0(14)
_cod_original_sg_symbol_H-M P2(1)/c
_cod_database_code 7022454

loop_
_symmetry_equiv_pos_as_xyz
'x, y, z'
'-x, y+1/2, -z+1/2'
'-x, -y, -z'
'x, -y-1/2, z-1/2'

loop_
_atom_site_label
_atom_site_type_symbol
_atom_site_fract_x
_atom_site_fract_y
_atom_site_fract_z
_atom_site_U_iso_or_equiv
_atom_site_adp_type
_atom_site_occupancy
_atom_site_symmetry_multiplicity
_atom_site_calc_flag
_atom_site_refinement_flags
Y1 Y 0.17193(2) 0.01945(3) 0.162696(17) 0.01909(10) Uani 1 1 d .
Y2 Y 0.27974(2) 0.15045(3) 0.063722(17) 0.02015(10) Uani 1 1 d .
Ni1 Ni 0.35461(3) 0.01896(4) 0.17301(2) 0.01974(13) Uani 1 1 d .
Ni2 Ni 0.25729(3) -0.07941(4) 0.06926(2) 0.02009(13) Uani 1 1 d .
O1 O 0.27485(14) 0.11327(19) 0.16073(11) 0.0199(6) Uani 1 1 d .
O2 O 0.27152(14) -0.07223(19) 0.15979(12) 0.0212(6) Uani 1 1 d .
O3 O 0.33902(14) 0.01131(19) 0.08125(12) 0.0216(6) Uani 1 1 d .
O4 O 0.19293(14) 0.03291(19) 0.06860(12) 0.0205(6) Uani 1 1 d .
O5 O 0.19115(14) 0.0711(2) 0.25924(12) 0.0242(7) Uani 1 1 d .
O6 O 0.17509(15) -0.0764(2) 0.24914(12) 0.0262(7) Uani 1 1 d .
O7 O 0.21571(15) 0.1576(2) -0.03326(12) 0.0283(7) Uani 1 1 d .
O8 O 0.33020(15) 0.1283(2) -0.02218(12) 0.0287(7) Uani 1 1 d .
O9 O 0.12196(14) 0.1603(2) 0.13880(13) 0.0257(7) Uani 1 1 d .
O10 O 0.18943(15) 0.2356(2) 0.08624(12) 0.0260(7) Uani 1 1 d .
O11 O 0.11348(15) -0.1059(2) 0.12094(12) 0.0251(7) Uani 1 1 d .
O12 O 0.18311(14) -0.1788(2) 0.06913(12) 0.0251(7) Uani 1 1 d .
O13 O 0.39140(15) 0.1964(2) 0.10556(13) 0.0275(7) Uani 1 1 d .
O14 O 0.44179(14) 0.0958(2) 0.17095(13) 0.0253(7) Uani 1 1 d .
O15 O 0.05182(14) 0.0263(2) 0.18129(12) 0.0246(7) Uani 1 1 d .
H15 H 0.0415 0.0786 0.2001 0.037 Uiso 1 1 d R
O16 O 0.29822(15) 0.3070(2) 0.03854(13) 0.0303(7) Uani 1 1 d .
H16 H 0.3041 0.3447 0.0696 0.045 Uiso 1 1 d R
N1 N 0.36051(18) 0.0659(3) 0.25693(15) 0.0250(8) Uani 1 1 d .
N2 N 0.41139(17) -0.0951(2) 0.19347(15) 0.0232(8) Uani 1 1 d .
N3 N 0.33711(18) -0.1654(2) 0.05932(14) 0.0237(8) Uani 1 1 d .
N4 N 0.21450(18) -0.0691(2) -0.01846(15) 0.0230(8) Uani 1 1 d .
C1 C 0.4021(3) 0.0339(3) 0.3046(2) 0.0366(12) Uani 1 1 d .
H1 H 0.4239 -0.0237 0.3033 0.044 Uiso 1 1 calc R
C2 C 0.4141(3) 0.0825(4) 0.3557(2) 0.0491(15) Uani 1 1 d .
H2 H 0.4448 0.0595 0.3886 0.059 Uiso 1 1 calc R
C3 C 0.3806(3) 0.1647(4) 0.3579(2) 0.0432(14) Uani 1 1 d .
H3 H 0.3873 0.1988 0.3927 0.052 Uiso 1 1 calc R
C4 C 0.3372(2) 0.1972(3) 0.30917(19) 0.0308(11) Uani 1 1 d .
H4 H 0.3131 0.2533 0.3100 0.037 Uiso 1 1 calc R
C5 C 0.3298(2) 0.1465(3) 0.25939(18) 0.0217(9) Uani 1 1 d .
C6 C 0.2881(2) 0.1826(3) 0.20311(17) 0.0216(9) Uani 1 1 d .
H6A H 0.2424 0.2079 0.2101 0.026 Uiso 1 1 calc R
H6B H 0.3153 0.2322 0.1887 0.026 Uiso 1 1 calc R
C7 C 0.4825(2) -0.1030(3) 0.2062(2) 0.0311(11) Uani 1 1 d .
H7 H 0.5107 -0.0501 0.2056 0.037 Uiso 1 1 calc R
C8 C 0.5159(3) -0.1839(4) 0.2201(2) 0.0390(13) Uani 1 1 d .
H8 H 0.5661 -0.1866 0.2304 0.047 Uiso 1 1 calc R
C9 C 0.4756(3) -0.2613(3) 0.2190(2) 0.0370(12) Uani 1 1 d .
H9 H 0.4978 -0.3188 0.2264 0.044 Uiso 1 1 calc R
C10 C 0.4025(2) -0.2543(3) 0.20689(19) 0.0320(11) Uani 1 1 d .
H10 H 0.3736 -0.3068 0.2065 0.038 Uiso 1 1 calc R
C11 C 0.3719(2) -0.1698(3) 0.19533(17) 0.0237(10) Uani 1 1 d .
C12 C 0.2926(2) -0.1561(3) 0.18678(19) 0.0234(9) Uani 1 1 d .
H12A H 0.2688 -0.2061 0.1628 0.028 Uiso 1 1 calc R
H12B H 0.2769 -0.1585 0.2247 0.028 Uiso 1 1 calc R
C13 C 0.3338(2) -0.2564(3) 0.05434(19) 0.0299(11) Uani 1 1 d .
H13 H 0.2915 -0.2863 0.0601 0.036 Uiso 1 1 calc R
C14 C 0.3884(3) -0.3075(3) 0.0414(2) 0.0359(12) Uani 1 1 d .
H14 H 0.3845 -0.3716 0.0381 0.043 Uiso 1 1 calc R
C15 C 0.4497(3) -0.2631(4) 0.0333(2) 0.0415(13) Uani 1 1 d .
H15A H 0.4885 -0.2967 0.0238 0.050 Uiso 1 1 calc R
C16 C 0.4545(2) -0.1709(3) 0.0388(2) 0.0336(11) Uani 1 1 d .
H16A H 0.4966 -0.1401 0.0337 0.040 Uiso 1 1 calc R
C17 C 0.3970(2) -0.1230(3) 0.05195(18) 0.0235(10) Uani 1 1 d .
C18 C 0.3972(2) -0.0213(3) 0.05674(19) 0.0249(10) Uani 1 1 d .
H18A H 0.4421 -0.0014 0.0809 0.030 Uiso 1 1 calc R
H18B H 0.3950 0.0054 0.0179 0.030 Uiso 1 1 calc R
C19 C 0.2314(2) -0.1198(3) -0.06169(19) 0.0280(10) Uani 1 1 d .
H19 H 0.2771 -0.1469 -0.0565 0.034 Uiso 1 1 calc R
C20 C 0.1863(2) -0.1343(3) -0.11264(19) 0.0316(11) Uani 1 1 d .
H20 H 0.2006 -0.1699 -0.1422 0.038 Uiso 1 1 calc R
C21 C 0.1193(3) -0.0959(3) -0.1200(2) 0.0388(13) Uani 1 1 d .
H21 H 0.0860 -0.1066 -0.1542 0.047 Uiso 1 1 calc R
C22 C 0.1018(2) -0.0419(3) -0.0767(2) 0.0324(11) Uani 1 1 d .
H22 H 0.0567 -0.0132 -0.0814 0.039 Uiso 1 1 calc R
C23 C 0.1502(2) -0.0295(3) -0.02663(19) 0.0247(10) Uani 1 1 d .
C24 C 0.1336(2) 0.0275(3) 0.02235(17) 0.0239(10) Uani 1 1 d .
H24A H 0.1203 0.0893 0.0080 0.029 Uiso 1 1 calc R
H24B H 0.0925 0.0010 0.0369 0.029 Uiso 1 1 calc R
C25 C 0.1905(2) -0.0139(3) 0.34500(19) 0.0245(10) Uani 1 1 d .
C26 C 0.1984(2) 0.0634(4) 0.37925(19) 0.0320(11) Uani 1 1 d .
H26 H 0.2000 0.1214 0.3620 0.038 Uiso 1 1 calc R
C27 C 0.2041(3) 0.0559(4) 0.4387(2) 0.0427(14) Uani 1 1 d .
H27 H 0.2086 0.1088 0.4620 0.051 Uiso 1 1 calc R
C28 C 0.2031(3) -0.0286(4) 0.4640(2) 0.0458(14) Uani 1 1 d .
H28 H 0.2080 -0.0338 0.5047 0.055 Uiso 1 1 calc R
C29 C 0.1949(3) -0.1057(4) 0.4298(2) 0.0424(13) Uani 1 1 d .
H29 H 0.1935 -0.1636 0.4472 0.051 Uiso 1 1 calc R
C30 C 0.1887(2) -0.0990(3) 0.37085(19) 0.0306(11) Uani 1 1 d .
H30 H 0.1833 -0.1521 0.3477 0.037 Uiso 1 1 calc R
C31 C 0.1856(2) -0.0063(3) 0.28138(19) 0.0232(10) Uani 1 1 d .
C32 C 0.2615(2) 0.1119(3) -0.11670(18) 0.0255(10) Uani 1 1 d .
C33 C 0.1981(2) 0.1271(3) -0.15378(19) 0.0326(11) Uani 1 1 d .
H33 H 0.1591 0.1525 -0.1392 0.039 Uiso 1 1 calc R
C34 C 0.1906(3) 0.1058(4) -0.2118(2) 0.0405(13) Uani 1 1 d .
H34 H 0.1469 0.1167 -0.2368 0.049 Uiso 1 1 calc R
C35 C 0.2470(3) 0.0686(4) -0.2332(2) 0.0397(13) Uani 1 1 d .
H35 H 0.2423 0.0543 -0.2730 0.048 Uiso 1 1 calc R
C36 C 0.3104(3) 0.0521(3) -0.1964(2) 0.0331(11) Uani 1 1 d .
H36 H 0.3490 0.0256 -0.2109 0.040 Uiso 1 1 calc R
C37 C 0.3175(2) 0.0740(3) -0.13908(19) 0.0295(11) Uani 1 1 d .
H37 H 0.3613 0.0630 -0.1143 0.035 Uiso 1 1 calc R
C38 C 0.2700(2) 0.1347(3) -0.05416(19) 0.0255(10) Uani 1 1 d .
C39 C 0.1054(2) 0.3189(3) 0.12515(17) 0.0242(10) Uani 1 1 d .
C40 C 0.0376(2) 0.3193(4) 0.1392(2) 0.0354(12) Uani 1 1 d .
H40 H 0.0142 0.2638 0.1442 0.043 Uiso 1 1 calc R
C41 C 0.0045(3) 0.4010(4) 0.1460(2) 0.0480(15) Uani 1 1 d .
H41 H -0.0421 0.4017 0.1549 0.058 Uiso 1 1 calc R
C42 C 0.0392(3) 0.4816(4) 0.1397(2) 0.0549(17) Uani 1 1 d .
H42 H 0.0163 0.5375 0.1447 0.066 Uiso 1 1 calc R
C43 C 0.1068(3) 0.4820(4) 0.1264(2) 0.0466(14) Uani 1 1 d .
H43 H 0.1307 0.5375 0.1227 0.056 Uiso 1 1 calc R
C44 C 0.1389(3) 0.4003(3) 0.11856(19) 0.0321(11) Uani 1 1 d .
H44 H 0.1849 0.3999 0.1084 0.038 Uiso 1 1 calc R
C45 C 0.1414(2) 0.2314(3) 0.11612(18) 0.0240(10) Uani 1 1 d .
C46 C 0.0669(2) -0.2332(3) 0.06519(18) 0.0223(9) Uani 1 1 d .
C47 C -0.0023(2) -0.2153(3) 0.0727(2) 0.0311(11) Uani 1 1 d .
H47 H -0.0122 -0.1628 0.0934 0.037 Uiso 1 1 calc R
C48 C -0.0569(2) -0.2738(3) 0.0502(2) 0.0357(12) Uani 1 1 d .
H48 H -0.1042 -0.2612 0.0551 0.043 Uiso 1 1 calc R
C49 C -0.0423(2) -0.3503(3) 0.0207(2) 0.0342(12) Uani 1 1 d .
H49 H -0.0796 -0.3906 0.0055 0.041 Uiso 1 1 calc R
C50 C 0.0258(3) -0.3683(3) 0.0131(2) 0.0363(12) Uani 1 1 d .
H50 H 0.0356 -0.4211 -0.0072 0.044 Uiso 1 1 calc R
C51 C 0.0804(2) -0.3097(3) 0.03507(19) 0.0304(11) Uani 1 1 d .
H51 H 0.1274 -0.3222 0.0294 0.037 Uiso 1 1 calc R
C52 C 0.1253(2) -0.1688(3) 0.08697(18) 0.0237(10) Uani 1 1 d .
C53 C 0.5158(2) 0.2019(3) 0.13660(19) 0.0274(10) Uani 1 1 d .
C54 C 0.5761(2) 0.1503(4) 0.1553(2) 0.0391(13) Uani 1 1 d .
H54 H 0.5713 0.0901 0.1685 0.047 Uiso 1 1 calc R
C55 C 0.6428(3) 0.1853(4) 0.1551(3) 0.0536(16) Uani 1 1 d .
H55 H 0.6836 0.1493 0.1679 0.064 Uiso 1 1 calc R
C56 C 0.6500(3) 0.2719(4) 0.1363(3) 0.0510(16) Uani 1 1 d .
H56 H 0.6960 0.2961 0.1363 0.061 Uiso 1 1 calc R
C57 C 0.5907(3) 0.3243(4) 0.1171(2) 0.0459(14) Uani 1 1 d .
H57 H 0.5960 0.3844 0.1040 0.055 Uiso 1 1 calc R
C58 C 0.5230(2) 0.2889(3) 0.1172(2) 0.0351(12) Uani 1 1 d .
H58 H 0.4821 0.3246 0.1039 0.042 Uiso 1 1 calc R
C59 C 0.4441(2) 0.1620(3) 0.13804(19) 0.0242(10) Uani 1 1 d .
C60 C 0.0144(2) -0.0433(3) 0.2059(2) 0.0328(11) Uani 1 1 d .
H60A H 0.0307 -0.1027 0.1950 0.049 Uiso 1 1 calc R
H60B H -0.0366 -0.0373 0.1916 0.049 Uiso 1 1 calc R
H60C H 0.0235 -0.0375 0.2480 0.049 Uiso 1 1 calc R
C61 C 0.3497(3) 0.3338(4) 0.0042(3) 0.0593(17) Uani 1 1 d .
H61A H 0.3933 0.2986 0.0157 0.089 Uiso 1 1 calc R
H61B H 0.3602 0.3984 0.0101 0.089 Uiso 1 1 calc R
H61C H 0.3309 0.3226 -0.0366 0.089 Uiso 1 1 calc R
Cl1 Cl 0.35931(8) 0.48916(9) 0.14247(6) 0.0426(3) Uani 1 1 d .
O17 O 0.3334(2) 0.3988(3) 0.14684(18) 0.0635(12) Uani 1 1 d .
O18 O 0.3963(3) 0.5153(3) 0.1973(2) 0.0979(18) Uani 1 1 d .
O19 O 0.4114(3) 0.4912(3) 0.1055(3) 0.0989(19) Uani 1 1 d .
O20 O 0.3046(3) 0.5486(3) 0.1243(3) 0.107(2) Uani 1 1 d .
O21 O 0.00069(17) 0.1653(2) 0.23955(15) 0.0408(9) Uani 1 1 d .
H21A H -0.0375 0.1946 0.2360 0.061 Uiso 1 1 calc R
C62 C 0.0531(3) 0.2091(4) 0.2806(3) 0.0581(17) Uani 1 1 d .
H62A H 0.0539 0.2739 0.2717 0.087 Uiso 1 1 calc R
H62B H 0.0997 0.1826 0.2790 0.087 Uiso 1 1 calc R
H62C H 0.0418 0.2009 0.3193 0.087 Uiso 1 1 calc R
O22 O 0.12997(19) -0.2573(2) 0.25836(15) 0.0399(9) Uani 1 1 d .
H22A H 0.1432 -0.2041 0.2532 0.060 Uiso 1 1 calc R
C63 C 0.1617(3) -0.3170(4) 0.2242(2) 0.0455(14) Uani 1 1 d .
H63A H 0.2135 -0.3133 0.2351 0.068 Uiso 1 1 calc R
H63B H 0.1479 -0.3003 0.1835 0.068 Uiso 1 1 calc R
H63C H 0.1461 -0.3790 0.2300 0.068 Uiso 1 1 calc R

loop_
_atom_site_aniso_label
_atom_site_aniso_U_11
_atom_site_aniso_U_22
_atom_site_aniso_U_33
_atom_site_aniso_U_23
_atom_site_aniso_U_13
_atom_site_aniso_U_12
Y1 0.0202(2) 0.0178(2) 0.0194(2) -0.00253(18) 0.00364(16) -0.00078(17)
Y2 0.0203(2) 0.0212(2) 0.0188(2) 0.00126(18) 0.00281(16) 0.00224(17)
Ni1 0.0195(3) 0.0180(3) 0.0206(3) 0.0003(2) 0.0005(2) -0.0002(2)
Ni2 0.0196(3) 0.0203(3) 0.0199(3) -0.0030(2) 0.0023(2) 0.0009(2)
O1 0.0215(14) 0.0178(16) 0.0199(16) -0.0028(12) 0.0020(12) 0.0010(12)
O2 0.0211(14) 0.0186(16) 0.0237(16) 0.0027(13) 0.0027(12) 0.0012(12)
O3 0.0177(14) 0.0242(17) 0.0238(16) -0.0008(13) 0.0062(12) 0.0001(12)
O4 0.0184(14) 0.0203(17) 0.0217(16) -0.0043(13) 0.0000(12) 0.0009(12)
O5 0.0282(16) 0.0237(18) 0.0210(16) -0.0023(13) 0.0053(13) -0.0047(13)
O6 0.0309(16) 0.0238(18) 0.0234(16) -0.0018(14) 0.0032(13) -0.0020(14)
O7 0.0278(16) 0.036(2) 0.0215(16) 0.0012(14) 0.0045(13) 0.0051(14)
O8 0.0274(16) 0.039(2) 0.0183(16) 0.0000(14) 0.0003(13) 0.0047(14)
O9 0.0236(15) 0.0238(18) 0.0310(18) 0.0041(14) 0.0086(13) 0.0027(13)
O10 0.0276(16) 0.0240(18) 0.0280(17) 0.0034(14) 0.0093(13) 0.0069(13)
O11 0.0284(16) 0.0238(17) 0.0243(17) -0.0073(14) 0.0078(13) -0.0061(13)
O12 0.0239(15) 0.0231(17) 0.0283(17) -0.0052(14) 0.0048(13) -0.0023(13)
O13 0.0263(16) 0.0254(18) 0.0291(18) 0.0042(14) 0.0001(13) -0.0005(13)
O14 0.0209(15) 0.0251(18) 0.0278(17) 0.0034(14) -0.0017(13) -0.0040(13)
O15 0.0207(15) 0.0251(18) 0.0289(17) -0.0055(14) 0.0070(13) -0.0029(13)
O16 0.0352(17) 0.0285(19) 0.0286(18) 0.0066(15) 0.0090(14) 0.0023(14)
N1 0.0268(19) 0.024(2) 0.024(2) -0.0001(17) 0.0039(16) -0.0022(16)
N2 0.0216(18) 0.024(2) 0.023(2) 0.0035(16) 0.0016(15) 0.0014(15)
N3 0.0278(19) 0.022(2) 0.0198(19) -0.0036(16) 0.0002(15) 0.0042(16)
N4 0.0259(19) 0.021(2) 0.022(2) -0.0043(16) 0.0031(15) 0.0002(15)
C1 0.042(3) 0.035(3) 0.029(3) 0.006(2) -0.003(2) 0.002(2)
C2 0.063(4) 0.051(4) 0.027(3) 0.001(3) -0.010(3) 0.001(3)
C3 0.058(3) 0.050(4) 0.021(3) -0.010(3) 0.004(2) -0.009(3)
C4 0.036(3) 0.030(3) 0.026(3) -0.009(2) 0.005(2) -0.007(2)
C5 0.022(2) 0.022(2) 0.021(2) -0.0012(19) 0.0043(17) -0.0057(18)
C6 0.025(2) 0.015(2) 0.024(2) -0.0013(18) 0.0003(18) -0.0014(17)
C7 0.021(2) 0.034(3) 0.037(3) 0.003(2) 0.000(2) 0.006(2)
C8 0.028(3) 0.045(3) 0.043(3) 0.010(3) 0.001(2) 0.011(2)
C9 0.036(3) 0.032(3) 0.041(3) 0.006(2) 0.002(2) 0.013(2)
C10 0.042(3) 0.024(3) 0.030(3) 0.002(2) 0.006(2) 0.005(2)
C11 0.030(2) 0.027(3) 0.013(2) 0.0025(19) 0.0025(18) 0.0017(19)
C12 0.026(2) 0.018(2) 0.027(2) 0.0015(19) 0.0037(18) 0.0018(18)
C13 0.036(3) 0.026(3) 0.029(3) -0.002(2) 0.007(2) 0.003(2)
C14 0.048(3) 0.024(3) 0.036(3) -0.003(2) 0.009(2) 0.012(2)
C15 0.041(3) 0.042(3) 0.043(3) -0.006(3) 0.012(2) 0.018(3)
C16 0.028(2) 0.033(3) 0.041(3) -0.001(2) 0.008(2) 0.007(2)
C17 0.024(2) 0.027(3) 0.018(2) -0.0042(19) 0.0012(17) 0.0048(19)
C18 0.022(2) 0.028(3) 0.027(2) 0.000(2) 0.0090(18) 0.0058(19)
C19 0.028(2) 0.030(3) 0.027(3) -0.005(2) 0.005(2) 0.003(2)
C20 0.040(3) 0.034(3) 0.020(2) -0.008(2) 0.001(2) 0.003(2)
C21 0.040(3) 0.039(3) 0.032(3) -0.011(2) -0.010(2) 0.006(2)
C22 0.028(2) 0.036(3) 0.031(3) -0.006(2) 0.000(2) 0.006(2)
C23 0.023(2) 0.025(3) 0.026(2) 0.000(2) 0.0014(18) -0.0012(19)
C24 0.024(2) 0.029(3) 0.018(2) 0.0003(19) -0.0002(17) 0.0018(19)
C25 0.015(2) 0.035(3) 0.023(2) 0.002(2) 0.0028(17) 0.0024(19)
C26 0.030(2) 0.041(3) 0.024(3) -0.006(2) 0.000(2) -0.004(2)
C27 0.036(3) 0.059(4) 0.031(3) -0.016(3) 0.004(2) -0.001(3)
C28 0.048(3) 0.068(4) 0.022(3) 0.002(3) 0.007(2) 0.006(3)
C29 0.049(3) 0.048(4) 0.030(3) 0.012(3) 0.009(2) 0.011(3)
C30 0.027(2) 0.038(3) 0.027(3) 0.003(2) 0.0050(19) 0.009(2)
C31 0.015(2) 0.029(3) 0.026(2) -0.002(2) 0.0041(17) -0.0005(18)
C32 0.027(2) 0.024(3) 0.024(2) 0.000(2) 0.0033(19) -0.0020(19)
C33 0.026(2) 0.044(3) 0.027(3) 0.003(2) 0.005(2) 0.005(2)
C34 0.031(3) 0.063(4) 0.024(3) -0.002(3) -0.004(2) -0.002(3)
C35 0.046(3) 0.047(3) 0.025(3) -0.002(2) 0.005(2) -0.006(3)
C36 0.038(3) 0.034(3) 0.028(3) -0.004(2) 0.008(2) 0.004(2)
C37 0.031(2) 0.028(3) 0.028(3) 0.007(2) 0.002(2) 0.003(2)
C38 0.029(2) 0.020(3) 0.026(2) 0.0057(19) 0.0008(19) -0.0008(19)
C39 0.029(2) 0.027(3) 0.015(2) 0.0030(19) 0.0002(18) 0.0066(19)
C40 0.033(3) 0.040(3) 0.032(3) 0.000(2) 0.004(2) 0.008(2)
C41 0.045(3) 0.061(4) 0.038(3) -0.004(3) 0.007(2) 0.026(3)
C42 0.081(5) 0.039(4) 0.040(3) -0.008(3) 0.001(3) 0.038(3)
C43 0.069(4) 0.034(3) 0.037(3) 0.000(3) 0.007(3) 0.012(3)
C44 0.044(3) 0.025(3) 0.027(3) -0.002(2) 0.005(2) 0.009(2)
C45 0.020(2) 0.028(3) 0.023(2) -0.001(2) -0.0009(18) 0.0013(18)
C46 0.023(2) 0.022(2) 0.020(2) -0.0050(19) 0.0017(17) -0.0031(18)
C47 0.029(2) 0.028(3) 0.036(3) -0.007(2) 0.004(2) -0.004(2)
C48 0.027(2) 0.035(3) 0.044(3) 0.002(2) 0.003(2) -0.002(2)
C49 0.034(3) 0.032(3) 0.033(3) -0.004(2) -0.004(2) -0.013(2)
C50 0.049(3) 0.028(3) 0.032(3) -0.011(2) 0.008(2) -0.010(2)
C51 0.033(2) 0.027(3) 0.032(3) -0.009(2) 0.007(2) -0.003(2)
C52 0.025(2) 0.025(3) 0.020(2) -0.0030(19) 0.0014(18) -0.0014(19)
C53 0.028(2) 0.029(3) 0.025(2) -0.001(2) 0.0048(19) -0.003(2)
C54 0.028(3) 0.035(3) 0.054(3) 0.004(3) 0.006(2) -0.006(2)
C55 0.030(3) 0.060(4) 0.074(4) 0.005(3) 0.015(3) -0.003(3)
C56 0.031(3) 0.057(4) 0.070(4) -0.010(3) 0.022(3) -0.013(3)
C57 0.058(4) 0.033(3) 0.052(4) -0.006(3) 0.021(3) -0.015(3)
C58 0.034(3) 0.032(3) 0.042(3) 0.002(2) 0.011(2) -0.003(2)
C59 0.023(2) 0.024(3) 0.025(2) -0.006(2) 0.0036(18) -0.0038(19)
C60 0.031(3) 0.032(3) 0.037(3) 0.005(2) 0.009(2) -0.003(2)
C61 0.061(4) 0.063(4) 0.059(4) 0.018(3) 0.025(3) 0.000(3)
Cl1 0.0598(9) 0.0312(7) 0.0376(7) -0.0009(6) 0.0110(6) -0.0063(6)
O17 0.094(3) 0.035(2) 0.068(3) -0.009(2) 0.031(2) -0.023(2)
O18 0.144(5) 0.073(4) 0.066(3) -0.005(3) -0.011(3) -0.038(3)
O19 0.116(4) 0.067(3) 0.135(5) 0.019(3) 0.081(4) 0.000(3)
O20 0.062(3) 0.069(4) 0.187(6) 0.037(4) 0.013(3) 0.008(3)
O21 0.0371(19) 0.042(2) 0.045(2) -0.0145(18) 0.0113(17) 0.0037(16)
C62 0.052(4) 0.055(4) 0.061(4) -0.029(3) -0.008(3) 0.015(3)
O22 0.054(2) 0.026(2) 0.040(2) 0.0025(17) 0.0089(17) -0.0068(17)
C63 0.054(3) 0.033(3) 0.050(4) 0.003(3) 0.012(3) -0.006(3)

loop_
_atom_type_symbol
_atom_type_description
_atom_type_scat_dispersion_real
_atom_type_scat_dispersion_imag
_atom_type_scat_source
C C 0.0033 0.0016 'International Tables Vol C Tables 4.2.6.8 and 6.1.1.4'
H H 0.0000 0.0000 'International Tables Vol C Tables 4.2.6.8 and 6.1.1.4'
N N 0.0061 0.0033 'International Tables Vol C Tables 4.2.6.8 and 6.1.1.4'
O O 0.0106 0.0060 'International Tables Vol C Tables 4.2.6.8 and 6.1.1.4'
Cl Cl 0.1484 0.1585 'International Tables Vol C Tables 4.2.6.8 and 6.1.1.4'
Ni Ni 0.3393 1.1124 'International Tables Vol C Tables 4.2.6.8 and 6.1.1.4'
Y Y -2.7962 3.5667 'International Tables Vol C Tables 4.2.6.8 and 6.1.1.4'

loop_
_geom_angle_atom_site_label_1
_geom_angle_atom_site_label_2
_geom_angle_atom_site_label_3
_geom_angle
O11 Y1 O9 118.01(11)
O11 Y1 O4 79.19(10)
O9 Y1 O4 79.86(10)
O11 Y1 O2 81.98(10)
O9 Y1 O2 144.41(10)
O4 Y1 O2 75.35(9)
O11 Y1 O5 130.95(10)
O9 Y1 O5 86.17(10)
O4 Y1 O5 149.71(10)
O2 Y1 O5 102.80(10)
O11 Y1 O1 142.51(9)
O9 Y1 O1 77.55(10)
O4 Y1 O1 69.97(9)
O2 Y1 O1 70.20(9)
O5 Y1 O1 80.87(9)
O11 Y1 O15 72.71(10)
O9 Y1 O15 68.92(10)
O4 Y1 O15 119.67(9)
O2 Y1 O15 146.33(10)
O5 Y1 O15 78.88(10)
O1 Y1 O15 141.65(10)
O11 Y1 O6 80.33(10)
O9 Y1 O6 131.62(10)
O4 Y1 O6 148.15(10)
O2 Y1 O6 77.85(10)
O5 Y1 O6 54.22(10)
O1 Y1 O6 116.11(9)
O15 Y1 O6 76.32(10)
O11 Y1 Ni2 67.55(7)
O9 Y1 Ni2 117.79(7)
O4 Y1 Ni2 38.38(7)
O2 Y1 Ni2 39.44(7)
O5 Y1 Ni2 140.44(7)
O1 Y1 Ni2 75.02(7)
O15 Y1 Ni2 137.39(7)
O6 Y1 Ni2 110.59(7)
O11 Y1 Ni1 116.11(7)
O9 Y1 Ni1 112.85(7)
O4 Y1 Ni1 74.27(7)
O2 Y1 Ni1 35.52(7)
O5 Y1 Ni1 86.88(7)
O1 Y1 Ni1 35.47(7)
O15 Y1 Ni1 165.56(7)
O6 Y1 Ni1 93.45(7)
Ni2 Y1 Ni1 55.641(15)
O11 Y1 Y2 114.50(7)
O9 Y1 Y2 69.34(7)
O4 Y1 Y2 35.86(7)
O2 Y1 Y2 75.63(7)
O5 Y1 Y2 113.92(7)
O1 Y1 Y2 35.27(6)
O15 Y1 Y2 135.11(7)
O6 Y1 Y2 147.07(7)
Ni2 Y1 Y2 56.262(15)
Ni1 Y1 Y2 53.754(13)
O10 Y2 O13 115.19(11)
O10 Y2 O3 143.75(10)
O13 Y2 O3 78.30(10)
O10 Y2 O1 75.21(10)
O13 Y2 O1 80.98(10)
O3 Y2 O1 74.09(9)
O10 Y2 O7 85.06(10)
O13 Y2 O7 132.83(10)
O3 Y2 O7 110.94(10)
O1 Y2 O7 146.07(10)
O10 Y2 O8 134.59(10)
O13 Y2 O8 85.53(10)
O3 Y2 O8 77.15(10)
O1 Y2 O8 150.14(10)
O7 Y2 O8 54.54(9)
O10 Y2 O4 80.17(10)
O13 Y2 O4 141.96(10)
O3 Y2 O4 71.28(9)
O1 Y2 O4 69.26(9)
O7 Y2 O4 80.48(10)
O8 Y2 O4 108.71(10)
O10 Y2 O16 71.29(10)
O13 Y2 O16 70.09(10)
O3 Y2 O16 142.14(10)
O1 Y2 O16 119.24(10)
O7 Y2 O16 78.33(10)
O8 Y2 O16 80.06(11)
O4 Y2 O16 145.59(10)
O10 Y2 Ni1 112.56(7)
O13 Y2 Ni1 66.27(7)
O3 Y2 Ni1 39.36(7)
O1 Y2 Ni1 37.37(7)
O7 Y2 Ni1 147.00(8)
O8 Y2 Ni1 112.78(7)
O4 Y2 Ni1 75.72(7)
O16 Y2 Ni1 132.85(7)
O10 Y2 Ni2 115.68(8)
O13 Y2 Ni2 112.94(8)
O3 Y2 Ni2 35.60(7)
O1 Y2 Ni2 72.99(7)
O7 Y2 Ni2 91.89(8)
O8 Y2 Ni2 88.22(8)
O4 Y2 Ni2 36.47(6)
O16 Y2 Ni2 167.70(7)
Ni1 Y2 Ni2 55.619(15)
O10 Y2 Y1 68.36(7)
O13 Y2 Y1 116.16(7)
O3 Y2 Y1 75.49(7)
O1 Y2 Y1 36.09(6)
O7 Y2 Y1 110.86(7)
O8 Y2 Y1 140.14(8)
O4 Y2 Y1 34.31(7)
O16 Y2 Y1 137.36(7)
Ni1 Y2 Y1 56.651(14)
Ni2 Y2 Y1 53.194(12)
N2 Ni1 O14 93.53(13)
N2 Ni1 O1 163.41(13)
O14 Ni1 O1 102.27(12)
N2 Ni1 O2 81.99(12)
O14 Ni1 O2 167.81(12)
O1 Ni1 O2 83.48(11)
N2 Ni1 N1 96.46(14)
O14 Ni1 N1 85.77(13)
O1 Ni1 N1 79.90(12)
O2 Ni1 N1 105.94(12)
N2 Ni1 O3 99.97(13)
O14 Ni1 O3 88.68(11)
O1 Ni1 O3 85.56(11)
O2 Ni1 O3 80.99(11)
N1 Ni1 O3 162.95(13)
N2 Ni1 Y2 144.14(10)
O14 Ni1 Y2 84.35(8)
O1 Ni1 Y2 44.51(8)
O2 Ni1 Y2 92.63(8)
N1 Ni1 Y2 118.96(10)
O3 Ni1 Y2 44.29(8)
N2 Ni1 Y1 120.94(10)
O14 Ni1 Y1 145.40(9)
O1 Ni1 Y1 43.14(8)
O2 Ni1 Y1 41.34(8)
N1 Ni1 Y1 87.40(10)
O3 Ni1 Y1 88.06(7)
Y2 Ni1 Y1 69.595(14)
N3 Ni2 O12 94.99(13)
N3 Ni2 O3 81.53(13)
O12 Ni2 O3 171.06(12)
N3 Ni2 O4 164.00(13)
O12 Ni2 O4 99.41(11)
O3 Ni2 O4 85.18(11)
N3 Ni2 N4 96.07(13)
O12 Ni2 N4 84.11(13)
O3 Ni2 N4 104.40(13)
O4 Ni2 N4 78.61(12)
N3 Ni2 O2 100.36(12)
O12 Ni2 O2 90.35(11)
O3 Ni2 O2 82.23(11)
O4 Ni2 O2 86.56(11)
N4 Ni2 O2 163.06(12)
N3 Ni2 Y1 145.34(10)
O12 Ni2 Y1 83.96(8)
O3 Ni2 Y1 94.20(8)
O4 Ni2 Y1 44.44(8)
N4 Ni2 Y1 118.16(10)
O2 Ni2 Y1 45.13(7)
N3 Ni2 Y2 120.88(10)
O12 Ni2 Y2 143.49(8)
O3 Ni2 Y2 42.04(8)
O4 Ni2 Y2 44.15(8)
N4 Ni2 Y2 85.43(10)
O2 Ni2 Y2 89.63(8)
Y1 Ni2 Y2 70.545(15)
C6 O1 Ni1 110.6(2)
C6 O1 Y2 118.6(2)
Ni1 O1 Y2 98.12(11)
C6 O1 Y1 116.6(2)
Ni1 O1 Y1 101.40(11)
Y2 O1 Y1 108.65(10)
C12 O2 Ni1 110.5(2)
C12 O2 Ni2 112.8(2)
Ni1 O2 Ni2 98.46(12)
C12 O2 Y1 131.3(2)
Ni1 O2 Y1 103.14(12)
Ni2 O2 Y1 95.44(10)
C18 O3 Ni2 110.9(2)
C18 O3 Ni1 116.5(2)
Ni2 O3 Ni1 98.32(11)
C18 O3 Y2 127.8(2)
Ni2 O3 Y2 102.37(11)
Ni1 O3 Y2 96.35(11)
C24 O4 Ni2 110.7(2)
C24 O4 Y1 118.3(2)
Ni2 O4 Y1 97.18(11)
C24 O4 Y2 117.7(2)
Ni2 O4 Y2 99.37(10)
Y1 O4 Y2 109.83(11)
C31 O5 Y1 95.4(3)
C31 O6 Y1 90.3(3)
C38 O7 Y2 92.3(2)
C38 O8 Y2 92.0(3)
C45 O9 Y1 135.2(3)
C45 O10 Y2 140.0(3)
C52 O11 Y1 137.1(3)
C52 O12 Ni2 124.5(3)
C59 O13 Y2 136.7(3)
C59 O14 Ni1 124.7(3)
C60 O15 Y1 127.0(3)
C61 O16 Y2 123.0(3)
C5 N1 C1 118.6(4)
C5 N1 Ni1 112.8(3)
C1 N1 Ni1 127.2(3)
C11 N2 C7 118.3(4)
C11 N2 Ni1 114.3(3)
C7 N2 Ni1 127.4(3)
C17 N3 C13 118.8(4)
C17 N3 Ni2 113.5(3)
C13 N3 Ni2 127.4(3)
C23 N4 C19 117.7(4)
C23 N4 Ni2 111.4(3)
C19 N4 Ni2 127.0(3)
N1 C1 C2 122.0(5)
C3 C2 C1 118.7(5)
C2 C3 C4 119.4(5)
C5 C4 C3 118.5(5)
N1 C5 C4 122.7(4)
N1 C5 C6 116.4(4)
C4 C5 C6 120.8(4)
O1 C6 C5 111.3(3)
N2 C7 C8 122.8(5)
C7 C8 C9 118.9(4)
C8 C9 C10 119.0(5)
C9 C10 C11 119.1(5)
N2 C11 C10 121.7(4)
N2 C11 C12 116.4(4)
C10 C11 C12 121.9(4)
O2 C12 C11 112.2(3)
N3 C13 C14 122.9(4)
C13 C14 C15 117.9(5)
C16 C15 C14 120.2(4)
C15 C16 C17 119.0(5)
N3 C17 C16 121.3(4)
N3 C17 C18 116.5(4)
C16 C17 C18 122.2(4)
O3 C18 C17 112.0(3)
N4 C19 C20 123.6(4)
C19 C20 C21 118.4(4)
C22 C21 C20 118.8(4)
C23 C22 C21 119.7(4)
N4 C23 C22 121.8(4)
N4 C23 C24 116.2(4)
C22 C23 C24 122.0(4)
O4 C24 C23 111.7(3)
C26 C25 C30 119.6(4)
C26 C25 C31 120.2(4)
C30 C25 C31 120.2(4)
C27 C26 C25 120.0(5)
C28 C27 C26 120.1(5)
C27 C28 C29 119.9(5)
C30 C29 C28 120.5(5)
C29 C30 C25 120.0(5)
O5 C31 O6 120.1(4)
O5 C31 C25 119.1(4)
O6 C31 C25 120.9(4)
C33 C32 C37 118.3(4)
C33 C32 C38 121.3(4)
C37 C32 C38 120.3(4)
C32 C33 C34 121.0(4)
C35 C34 C33 119.7(4)
C34 C35 C36 119.9(5)
C37 C36 C35 120.0(5)
C36 C37 C32 121.1(4)
O8 C38 O7 120.7(4)
O8 C38 C32 120.2(4)
O7 C38 C32 119.0(4)
C44 C39 C40 119.5(4)
C44 C39 C45 120.0(4)
C40 C39 C45 120.5(4)
C41 C40 C39 119.6(5)
C42 C41 C40 120.1(5)
C43 C42 C41 120.8(5)
C42 C43 C44 118.9(6)
C43 C44 C39 121.2(5)
O10 C45 O9 125.2(4)
O10 C45 C39 116.0(4)
O9 C45 C39 118.8(4)
C51 C46 C47 119.2(4)
C51 C46 C52 120.3(4)
C47 C46 C52 120.5(4)
C48 C47 C46 120.2(4)
C49 C48 C47 119.8(4)
C50 C49 C48 120.2(4)
C49 C50 C51 120.2(5)
C46 C51 C50 120.4(4)
O12 C52 O11 123.9(4)
O12 C52 C46 117.4(4)
O11 C52 C46 118.7(4)
C58 C53 C54 119.4(4)
C58 C53 C59 121.2(4)
C54 C53 C59 119.4(4)
C55 C54 C53 120.8(5)
C56 C55 C54 119.9(5)
C55 C56 C57 120.3(5)
C56 C57 C58 120.0(5)
C53 C58 C57 119.6(5)
O14 C59 O13 125.4(4)
O14 C59 C53 116.8(4)
O13 C59 C53 117.8(4)
O20 Cl1 O18 110.1(4)
O20 Cl1 O17 111.2(3)
O18 Cl1 O17 108.2(3)
O20 Cl1 O19 111.7(4)
O18 Cl1 O19 105.0(4)
O17 Cl1 O19 110.4(3)

loop_
_geom_bond_atom_site_label_1
_geom_bond_atom_site_label_2
_geom_bond_distance
Y1 O11 2.294(3)
Y1 O9 2.316(3)
Y1 O4 2.327(3)
Y1 O2 2.347(3)
Y1 O5 2.365(3)
Y1 O1 2.414(3)
Y1 O15 2.414(3)
Y1 O6 2.470(3)
Y1 Ni2 3.2969(7)
Y1 Ni1 3.4605(8)
Y1 Y2 3.8826(6)
Y2 O10 2.271(3)
Y2 O13 2.294(3)
Y2 O3 2.347(3)
Y2 O1 2.366(3)
Y2 O7 2.399(3)
Y2 O8 2.408(3)
Y2 O4 2.418(3)
Y2 O16 2.425(3)
Y2 Ni1 3.3409(7)
Y2 Ni2 3.4243(8)
Ni1 N2 2.016(3)
Ni1 O14 2.024(3)
Ni1 O1 2.048(3)
Ni1 O2 2.065(3)
Ni1 N1 2.078(4)
Ni1 O3 2.132(3)
Ni2 N3 2.030(3)
Ni2 O12 2.040(3)
Ni2 O3 2.040(3)
Ni2 O4 2.063(3)
Ni2 N4 2.091(3)
Ni2 O2 2.104(3)
O1 C6 1.421(5)
O2 C12 1.418(5)
O3 C18 1.423(5)
O4 C24 1.433(5)
O5 C31 1.269(5)
O6 C31 1.277(5)
O7 C38 1.269(5)
O8 C38 1.266(5)
O9 C45 1.262(5)
O10 C45 1.252(5)
O11 C52 1.269(5)
O12 C52 1.258(5)
O13 C59 1.262(5)
O14 C59 1.252(5)
O15 C60 1.431(5)
O16 C61 1.433(6)
N1 C5 1.332(5)
N1 C1 1.345(6)
N2 C11 1.341(5)
N2 C7 1.347(5)
N3 C17 1.342(5)
N3 C13 1.348(5)
N4 C23 1.345(5)
N4 C19 1.346(5)
C1 C2 1.384(7)
C2 C3 1.377(7)
C3 C4 1.381(7)
C4 C5 1.377(6)
C5 C6 1.520(6)
C7 C8 1.366(6)
C8 C9 1.376(7)
C9 C10 1.383(6)
C10 C11 1.384(6)
C11 C12 1.509(6)
C13 C14 1.365(6)
C14 C15 1.385(7)
C15 C16 1.369(7)
C16 C17 1.386(6)
C17 C18 1.506(6)
C19 C20 1.368(6)
C20 C21 1.384(6)
C21 C22 1.380(6)
C22 C23 1.379(6)
C23 C24 1.505(6)
C25 C26 1.390(6)
C25 C30 1.398(6)
C25 C31 1.489(6)
C26 C27 1.389(7)
C27 C28 1.383(8)
C28 C29 1.387(7)
C29 C30 1.376(6)
C32 C33 1.385(6)
C32 C37 1.390(6)
C32 C38 1.491(6)
C33 C34 1.385(6)
C34 C35 1.380(7)
C35 C36 1.384(6)
C36 C37 1.372(6)
C39 C44 1.382(6)
C39 C40 1.394(6)
C39 C45 1.496(6)
C40 C41 1.383(7)
C41 C42 1.383(8)
C42 C43 1.381(8)
C43 C44 1.381(7)
C46 C51 1.381(6)
C46 C47 1.392(6)
C46 C52 1.488(6)
C47 C48 1.388(6)
C48 C49 1.379(7)
C49 C50 1.371(7)
C50 C51 1.385(6)
C53 C58 1.378(6)
C53 C54 1.388(6)
C53 C59 1.498(6)
C54 C55 1.377(6)
C55 C56 1.367(8)
C56 C57 1.383(7)
C57 C58 1.396(6)
Cl1 O20 1.376(5)
Cl1 O18 1.413(5)
Cl1 O17 1.432(4)
Cl1 O19 1.432(5)
O21 C62 1.421(6)
O22 C63 1.400(6)
